data_7216977
loop_
_publ_author_name
'Sun, Duoli'
'Lindeman, Sergey V.'
'Rathore, Rajendra'
'Kochi, Jay K.'

_publ_section_title
;
 Intramolecular (electron) delocalization between aromatic donors and
 their tethered cation--radicals. Application of electrochemical and
 structural probes&#x2020;
;
_journal_issue 9
_journal_name_full 'Journal of the Chemical Society, Perkin Transactions 2'
_journal_page_first 1585
_journal_paper_doi 10.1039/b103139m
_journal_year 2001
_chemical_compound_source 'chemical synthesis'
_chemical_formula_sum 'C18 H22 O4'
_chemical_formula_weight 302.36
_chemical_name_systematic
; 
2,2',5,5'-tetramethoxy-4,4'-dimethylbiphenyl 
;
_space_group_IT_number 15
_symmetry_cell_setting monoclinic
_symmetry_space_group_name_Hall '-C 2yc'
_symmetry_space_group_name_H-M 'C 1 2/c 1'
_atom_sites_solution_hydrogens geom
_atom_sites_solution_primary direct
_atom_sites_solution_secondary difmap
_audit_creation_method SHELXL
_cell_angle_alpha 90.00
_cell_angle_beta 109.848(2)
_cell_angle_gamma 90.00
_cell_formula_units_Z 4
_cell_length_a 22.1995(12)
_cell_length_b 5.8270(3)
_cell_length_c 12.6965(7)
_cell_measurement_reflns_used 3151
_cell_measurement_temperature 123(2)
_cell_measurement_theta_max 36
_cell_measurement_theta_min 2
_cell_volume 1544.81(14)
_computing_cell_refinement 'SAINT V4.050 (Siemens, 1989-95)'
_computing_data_collection 'SMART V4.050 (Siemens, 1989-95)'
_computing_data_reduction 'SAINT & SADABS V2.03 (Sheldrick, 2000)'
_computing_molecular_graphics 'XP V5.06 (Siemens, 1996)'
_computing_publication_material 'SHELXL-93 & XCIF V5.05 (Siemens, 1996)'
_computing_structure_refinement 'SHELXL-93 (Sheldrick, 1993)'
_computing_structure_solution 'SHELXS-86 (Sheldrick, 1990)'
_diffrn_ambient_temperature 123(2)
_diffrn_measurement_device 'Siemens/Bruker SMART 1K'
_diffrn_measurement_method
;
\w-scan, frame range 0.3 deg, hemisphere
;
_diffrn_radiation_monochromator graphite
_diffrn_radiation_source 'normal-focus sealed tube'
_diffrn_radiation_type MoK\a
_diffrn_radiation_wavelength 0.71073
_diffrn_reflns_av_R_equivalents 0.0628
_diffrn_reflns_av_sigmaI/netI 0.0668
_diffrn_reflns_limit_h_max 33
_diffrn_reflns_limit_h_min -35
_diffrn_reflns_limit_k_max 9
_diffrn_reflns_limit_k_min 0
_diffrn_reflns_limit_l_max 20
_diffrn_reflns_limit_l_min 0
_diffrn_reflns_number 10207
_diffrn_reflns_theta_max 36.07
_diffrn_reflns_theta_min 1.95
_exptl_absorpt_coefficient_mu 0.091
_exptl_absorpt_correction_T_max 1.000
_exptl_absorpt_correction_T_min 0.646
_exptl_absorpt_correction_type 'Semi-empirical (SADABS procedure)'
_exptl_crystal_colour colorless
_exptl_crystal_density_diffrn 1.300
_exptl_crystal_density_method none
_exptl_crystal_description prism
_exptl_crystal_F_000 648
_exptl_crystal_size_max 0.4
_exptl_crystal_size_mid 0.25
_exptl_crystal_size_min 0.15
_refine_diff_density_max 0.391
_refine_diff_density_min -0.251
_refine_diff_density_rms 0.065
_refine_ls_extinction_method none
_refine_ls_goodness_of_fit_all 0.982
_refine_ls_goodness_of_fit_obs 1.040
_refine_ls_hydrogen_treatment
;
riding and rotating model with Uiso=1.2Uiso/eq of an adjacent atom
(1.5Uiso/eq for Me-hydrogens)
;
_refine_ls_matrix_type full
_refine_ls_number_parameters 103
_refine_ls_number_reflns 3426
_refine_ls_number_restraints 0
_refine_ls_restrained_S_all 1.026
_refine_ls_restrained_S_obs 1.040
_refine_ls_R_factor_all 0.1218
_refine_ls_R_factor_obs 0.0584
_refine_ls_shift/esd_max 0.009
_refine_ls_shift/esd_mean 0.001
_refine_ls_structure_factor_coef Fsqd
_refine_ls_weighting_details 'w=1/[\s^2^(Fo^2^)+(0.0769P)^2^+0.7019P] where P=(Fo^2^+2Fc^2^)/3'
_refine_ls_weighting_scheme calc
_refine_ls_wR_factor_all 0.1851
_refine_ls_wR_factor_obs 0.1374
_reflns_number_observed 1847
_reflns_number_total 3439
_reflns_observed_criterion >2sigma(I)
_cod_data_source_file b103139m.txt
_cod_data_source_block raj-usx
_cod_depositor_comments
;
The following automatic conversions were performed:

'_refine_ls_weighting_scheme' value 'calc
w=1/[\s^2^(Fo^2^)+(0.0769P)^2^+0.7019P] where P=(Fo^2^+2Fc^2^)/3' was
changed to 'calc'. New tag '_refine_ls_weighting_details' was
created. The value of the new tag was set to
'w=1/[\s^2^(Fo^2^)+(0.0769P)^2^+0.7019P] where P=(Fo^2^+2Fc^2^)/3'.

Automatic conversion script
Id: cif_fix_values 3143 2015-03-26 13:38:13Z robertas 
;
_cod_original_sg_symbol_H-M C2/c
_cod_database_code 7216977

loop_
_symmetry_equiv_pos_as_xyz
'x, y, z'
'-x, y, -z+1/2'
'x+1/2, y+1/2, z'
'-x+1/2, y+1/2, -z+1/2'
'-x, -y, -z'
'x, -y, z-1/2'
'-x+1/2, -y+1/2, -z'
'x+1/2, -y+1/2, z-1/2'

loop_
_atom_site_aniso_label
_atom_site_aniso_U_11
_atom_site_aniso_U_22
_atom_site_aniso_U_33
_atom_site_aniso_U_23
_atom_site_aniso_U_13
_atom_site_aniso_U_12
O2 0.0182(4) 0.0237(5) 0.0351(5) 0.0084(4) 0.0109(4) 0.0027(3)
O5 0.0161(4) 0.0268(5) 0.0415(6) 0.0073(4) 0.0056(4) 0.0057(4)
C1 0.0119(4) 0.0179(5) 0.0232(5) -0.0018(4) 0.0061(4) -0.0008(4)
C2 0.0141(5) 0.0191(5) 0.0255(6) 0.0002(4) 0.0068(4) 0.0004(4)
C3 0.0145(5) 0.0249(6) 0.0332(7) 0.0013(5) 0.0102(4) -0.0023(5)
C4 0.0116(5) 0.0261(6) 0.0313(6) -0.0027(5) 0.0060(4) -0.0006(5)
C5 0.0135(5) 0.0207(6) 0.0271(6) -0.0007(5) 0.0044(4) 0.0028(4)
C6 0.0142(5) 0.0194(6) 0.0268(6) 0.0006(4) 0.0065(4) 0.0002(4)
C7 0.0291(6) 0.0241(7) 0.0351(7) 0.0069(6) 0.0151(5) 0.0007(5)
C8 0.0127(5) 0.0397(8) 0.0486(8) -0.0002(7) 0.0088(5) -0.0007(6)
C9 0.0268(7) 0.0274(7) 0.0362(7) 0.0079(6) 0.0065(5) 0.0063(6)

loop_
_atom_site_label
_atom_site_type_symbol
_atom_site_fract_x
_atom_site_fract_y
_atom_site_fract_z
_atom_site_U_iso_or_equiv
_atom_site_thermal_displace_type
_atom_site_occupancy
_atom_site_calc_flag
_atom_site_refinement_flags
O2 O 0.02347(4) 0.0820(2) 0.14679(8) 0.0252(2) Uani 1 d .
O5 O 0.18021(4) -0.5821(2) 0.41563(8) 0.0292(2) Uani 1 d .
C1 C 0.03519(5) -0.2460(2) 0.26131(10) 0.0176(2) Uani 1 d .
C2 C 0.06372(5) -0.0769(2) 0.21525(10) 0.0196(2) Uani 1 d .
C3 C 0.12997(5) -0.0772(2) 0.24006(11) 0.0236(3) Uani 1 d .
H3A H 0.14898(5) 0.0389(2) 0.20909(11) 0.028 Uiso 1 calc R
C4 C 0.16891(5) -0.2435(2) 0.30916(11) 0.0233(3) Uani 1 d .
C5 C 0.14004(5) -0.4163(2) 0.35131(10) 0.0211(2) Uani 1 d .
C6 C 0.07374(5) -0.4167(2) 0.32762(10) 0.0202(2) Uani 1 d .
H6A H 0.05472(5) -0.5351(2) 0.35716(10) 0.024 Uiso 1 calc R
C7 C 0.04984(7) 0.2250(2) 0.08223(12) 0.0284(3) Uani 1 d .
H7A H 0.01527(9) 0.3087(14) 0.0264(6) 0.043 Uiso 1 calc R
H7B H 0.0726(4) 0.1299(3) 0.0442(7) 0.043 Uiso 1 calc R
H7C H 0.0798(4) 0.3346(12) 0.1317(2) 0.043 Uiso 1 calc R
C8 C 0.24075(6) -0.2320(3) 0.33956(14) 0.0341(3) Uani 1 d .
H8A H 0.25186(12) -0.2390(75) 0.2712(3) 0.051 Uiso 0.50 calc PR
H8B H 0.26044(14) -0.3617(41) 0.3882(30) 0.051 Uiso 0.50 calc PR
H8C H 0.2566(2) -0.0878(34) 0.3790(32) 0.051 Uiso 0.50 calc PR
H8D H 0.26074(12) -0.2200(75) 0.4210(3) 0.051 Uiso 0.50 calc PR
H8E H 0.25216(14) -0.0973(42) 0.3041(30) 0.051 Uiso 0.50 calc PR
H8F H 0.2560(2) -0.3712(34) 0.3133(32) 0.051 Uiso 0.50 calc PR
C9 C 0.15450(7) -0.7334(3) 0.47762(12) 0.0312(3) Uani 1 d .
H9A H 0.18837(14) -0.8353(13) 0.5235(7) 0.047 Uiso 1 calc R
H9B H 0.1201(4) -0.8252(14) 0.42578(12) 0.047 Uiso 1 calc R
H9C H 0.1373(5) -0.6437(3) 0.5262(7) 0.047 Uiso 1 calc R

loop_
_atom_type_symbol
_atom_type_description
_atom_type_scat_dispersion_real
_atom_type_scat_dispersion_imag
_atom_type_scat_source
C C 0.0033 0.0016 'International Tables Vol C Tables 4.2.6.8 and 6.1.1.4'
H H 0.0000 0.0000 'International Tables Vol C Tables 4.2.6.8 and 6.1.1.4'
O O 0.0106 0.0060 'International Tables Vol C Tables 4.2.6.8 and 6.1.1.4'

loop_
_geom_angle_atom_site_label_1
_geom_angle_atom_site_label_2
_geom_angle_atom_site_label_3
_geom_angle
_geom_angle_site_symmetry_3
C2 O2 C7 116.88(10) .
C5 O5 C9 117.46(10) .
C6 C1 C2 118.82(10) .
C6 C1 C1 120.35(9) 2
C2 C1 C1 120.82(9) 2
O2 C2 C3 123.58(11) .
O2 C2 C1 116.69(10) .
C3 C2 C1 119.73(11) .
C4 C3 C2 121.58(12) .
C3 C4 C5 118.45(10) .
C3 C4 C8 120.39(12) .
C5 C4 C8 121.14(12) .
O5 C5 C4 116.39(10) .
O5 C5 C6 123.22(11) .
C4 C5 C6 120.39(11) .
C1 C6 C5 120.95(11) .

loop_
_geom_bond_atom_site_label_1
_geom_bond_atom_site_label_2
_geom_bond_distance
_geom_bond_site_symmetry_2
O2 C2 1.3725(15) .
O2 C7 1.426(2) .
O5 C5 1.3789(15) .
O5 C9 1.424(2) .
C1 C6 1.393(2) .
C1 C2 1.402(2) .
C1 C1 1.490(2) 2
C2 C3 1.396(2) .
C3 C4 1.393(2) .
C4 C5 1.394(2) .
C4 C8 1.510(2) .
C5 C6 1.399(2) .

loop_
_geom_torsion_atom_site_label_1
_geom_torsion_atom_site_label_2
_geom_torsion_atom_site_label_3
_geom_torsion_atom_site_label_4
_geom_torsion
_geom_torsion_site_symmetry_1
C7 O2 C2 C3 12.2(2) .
C7 O2 C2 C1 -167.77(11) .
C6 C1 C2 O2 177.38(11) .
C1 C1 C2 O2 -1.7(2) 2
C6 C1 C2 C3 -2.6(2) .
C1 C1 C2 C3 178.33(12) 2
O2 C2 C3 C4 -179.33(12) .
C1 C2 C3 C4 0.6(2) .
C2 C3 C4 C5 1.8(2) .
C2 C3 C4 C8 -176.68(12) .
C9 O5 C5 C4 167.85(12) .
C9 O5 C5 C6 -12.4(2) .
C3 C4 C5 O5 177.51(12) .
C8 C4 C5 O5 -4.0(2) .
C3 C4 C5 C6 -2.2(2) .
C8 C4 C5 C6 176.24(13) .
C2 C1 C6 C5 2.1(2) .
C1 C1 C6 C5 -178.75(12) 2
O5 C5 C6 C1 -179.44(11) .
C4 C5 C6 C1 0.3(2) .
